data_7040439
loop_
_publ_author_name
'Moreira, Mariete B.'
'Da Silva, Camila F. N.'
'Pesci, Rafaela B. P.'
'Deflon, Victor M.'
'Nikolaou, Sofia'

_publ_section_title
;
 Revisiting oxo-centered carbonyl-triruthenium clusters: investigating CO
 photorelease and some spectroscopic and electrochemical correlations.
;
_journal_issue 42
_journal_name_full 'Dalton transactions (Cambridge, England : 2003)'
_journal_page_first 16799
_journal_page_last 16809
_journal_paper_doi 10.1039/c6dt02511k
_journal_volume 45
_journal_year 2016
_chemical_formula_sum 'C29 H42 Cl2 N4 O14 Ru3'
_chemical_formula_weight 1044.77
_space_group_crystal_system monoclinic
_space_group_IT_number 14
_space_group_name_Hall '-P 2yn'
_space_group_name_H-M_alt 'P 1 21/n 1'
_symmetry_space_group_name_Hall '-P 2yn'
_symmetry_space_group_name_H-M 'P 1 21/n 1'
_atom_sites_solution_hydrogens geom
_audit_creation_method SHELXL-2014/7
_audit_update_record
;
2016-08-12 deposited with the CCDC.
2016-08-22 downloaded from the CCDC.
;
_cell_angle_alpha 90
_cell_angle_beta 111.0620(10)
_cell_angle_gamma 90
_cell_formula_units_Z 4
_cell_length_a 13.3193(4)
_cell_length_b 22.2592(8)
_cell_length_c 14.4161(5)
_cell_measurement_reflns_used 8255
_cell_measurement_temperature 296(2)
_cell_measurement_theta_max 21.32
_cell_measurement_theta_min 2.46
_cell_volume 3988.5(2)
_computing_cell_refinement 'Bruker SAINT'
_computing_data_collection 'Bruker APEX2'
_computing_data_reduction 'Bruker SAINT'
_computing_molecular_graphics 'WinGX - PLATON (Spek, 2014)'
_computing_publication_material 'WinGX - CIFTAB (Sheldrick, 2014)'
_computing_structure_refinement 'SHELXL-2014/7 (Sheldrick, 2014)'
_computing_structure_solution 'SHELXS-97 (Sheldrick 2008)'
_diffrn_ambient_temperature 296(2)
_diffrn_measured_fraction_theta_full 1.000
_diffrn_measured_fraction_theta_max 0.996
_diffrn_measurement_device_type 'Bruker APEX-II CCD'
_diffrn_measurement_method '\f and \w scans'
_diffrn_radiation_type MoK\a
_diffrn_radiation_wavelength 0.71073
_diffrn_reflns_av_R_equivalents 0.0879
_diffrn_reflns_av_unetI/netI 0.0556
_diffrn_reflns_Laue_measured_fraction_full 1.000
_diffrn_reflns_Laue_measured_fraction_max 0.996
_diffrn_reflns_limit_h_max 16
_diffrn_reflns_limit_h_min -16
_diffrn_reflns_limit_k_max 27
_diffrn_reflns_limit_k_min -27
_diffrn_reflns_limit_l_max 17
_diffrn_reflns_limit_l_min -18
_diffrn_reflns_number 72486
_diffrn_reflns_point_group_measured_fraction_full 1.000
_diffrn_reflns_point_group_measured_fraction_max 0.996
_diffrn_reflns_theta_full 25.242
_diffrn_reflns_theta_max 26.404
_diffrn_reflns_theta_min 1.769
_exptl_absorpt_coefficient_mu 1.321
_exptl_absorpt_correction_T_max 0.7454
_exptl_absorpt_correction_T_min 0.6950
_exptl_absorpt_correction_type multi-scan
_exptl_absorpt_process_details SADABS
_exptl_crystal_colour black
_exptl_crystal_density_diffrn 1.740
_exptl_crystal_description needle
_exptl_crystal_F_000 2088
_exptl_crystal_size_max 0.610
_exptl_crystal_size_mid 0.040
_exptl_crystal_size_min 0.010
_refine_diff_density_max 0.911
_refine_diff_density_min -0.901
_refine_diff_density_rms 0.113
_refine_ls_extinction_method none
_refine_ls_goodness_of_fit_ref 1.020
_refine_ls_hydrogen_treatment constr
_refine_ls_matrix_type full
_refine_ls_number_parameters 479
_refine_ls_number_reflns 8157
_refine_ls_number_restraints 0
_refine_ls_restrained_S_all 1.020
_refine_ls_R_factor_all 0.0831
_refine_ls_R_factor_gt 0.0428
_refine_ls_shift/su_max 0.000
_refine_ls_shift/su_mean 0.000
_refine_ls_structure_factor_coef Fsqd
_refine_ls_weighting_details 'w=1/[\s^2^(Fo^2^)+(0.0454P)^2^+7.5484P] where P=(Fo^2^+2Fc^2^)/3'
_refine_ls_weighting_scheme calc
_refine_ls_wR_factor_gt 0.0952
_refine_ls_wR_factor_ref 0.1141
_reflns_Friedel_coverage 0.000
_reflns_number_gt 5382
_reflns_number_total 8157
_reflns_threshold_expression 'I > 2\s(I)'
_cod_data_source_file c6dt02511k2.cif
_cod_data_source_block 7
_cod_depositor_comments 'Adding full bibliography for 7040438--7040440.cif.'
_cod_database_code 7040439
_shelx_shelxl_version_number 2014/7
_shelx_space_group_comment
;
The symmetry employed for this shelxl refinement is uniquely defined
by the following loop, which should always be used as a source of
symmetry information in preference to the above space-group names.
They are only intended as comments.
;
_shelx_estimated_absorpt_t_min 0.500
_shelx_estimated_absorpt_t_max 0.987

loop_
_space_group_symop_operation_xyz
'x, y, z'
'-x+1/2, y+1/2, -z+1/2'
'-x, -y, -z'
'x-1/2, -y-1/2, z-1/2'

loop_
_atom_site_label
_atom_site_type_symbol
_atom_site_fract_x
_atom_site_fract_y
_atom_site_fract_z
_atom_site_U_iso_or_equiv
_atom_site_adp_type
_atom_site_occupancy
_atom_site_site_symmetry_order
_atom_site_calc_flag
_atom_site_refinement_flags_posn
_atom_site_refinement_flags_adp
C1 C 0.6770(6) 0.3263(3) 0.0132(5) 0.0569(17) Uani 1 1 d . .
C1S C 0.0601(8) 0.1017(6) 0.2370(6) 0.131(5) Uani 1 1 d . .
H1S1 H 0.1283 0.1032 0.2270 0.157 Uiso 1 1 calc R U
H1S2 H 0.0721 0.0893 0.3047 0.157 Uiso 1 1 calc R U
C2A C 0.2487(5) 0.0893(3) 0.0777(4) 0.0457(14) Uani 1 1 d . .
H2A H 0.2041 0.1199 0.0842 0.055 Uiso 1 1 calc R U
C2B C 0.2455(5) 0.4651(2) 0.1176(4) 0.0460(14) Uani 1 1 d . .
H2B H 0.3101 0.4786 0.1139 0.055 Uiso 1 1 calc R U
C2S C -0.0063(11) 0.1669(6) 0.2087(11) 0.169(6) Uani 1 1 d . .
H2S1 H 0.0189 0.1937 0.2653 0.203 Uiso 1 1 calc R U
H2S2 H -0.0826 0.1599 0.1929 0.203 Uiso 1 1 calc R U
C3A C 0.2175(5) 0.0320(3) 0.0844(4) 0.0518(16) Uani 1 1 d . .
H3A H 0.1537 0.0247 0.0950 0.062 Uiso 1 1 calc R U
C3B C 0.1758(5) 0.5068(3) 0.1286(5) 0.0568(17) Uani 1 1 d . .
H3B H 0.1936 0.5474 0.1318 0.068 Uiso 1 1 calc R U
C4A C 0.2811(6) -0.0165(3) 0.0754(5) 0.0541(16) Uani 1 1 d . .
C4B C 0.0771(5) 0.4892(3) 0.1353(4) 0.0509(16) Uani 1 1 d . .
C5A C 0.3733(6) 0.0004(3) 0.0566(6) 0.070(2) Uani 1 1 d . .
H5A H 0.4184 -0.0290 0.0474 0.085 Uiso 1 1 calc R U
C5B C 0.0589(5) 0.4268(3) 0.1313(5) 0.0524(16) Uani 1 1 d . .
H5B H -0.0036 0.4115 0.1370 0.063 Uiso 1 1 calc R U
C6A C 0.3975(5) 0.0596(3) 0.0516(5) 0.0595(18) Uani 1 1 d . .
H6A H 0.4600 0.0687 0.0397 0.071 Uiso 1 1 calc R U
C6B C 0.1334(5) 0.3888(3) 0.1190(4) 0.0493(15) Uani 1 1 d . .
H6B H 0.1183 0.3478 0.1154 0.059 Uiso 1 1 calc R U
C7A C 0.1641(7) -0.0893(3) 0.1147(6) 0.084(2) Uani 1 1 d . .
H7A1 H 0.1656 -0.0642 0.1694 0.127 Uiso 1 1 calc R U
H7A2 H 0.1696 -0.1307 0.1348 0.127 Uiso 1 1 calc R U
H7A3 H 0.0978 -0.0831 0.0599 0.127 Uiso 1 1 calc R U
C7B C 0.0258(7) 0.5927(3) 0.1518(7) 0.096(3) Uani 1 1 d . .
H7B1 H 0.0873 0.6010 0.2104 0.144 Uiso 1 1 calc R U
H7B2 H -0.0357 0.6135 0.1556 0.144 Uiso 1 1 calc R U
H7B3 H 0.0396 0.6060 0.0941 0.144 Uiso 1 1 calc R U
C8A C 0.3154(8) -0.1234(3) 0.0658(9) 0.125(4) Uani 1 1 d . .
H8A1 H 0.3471 -0.1111 0.0186 0.188 Uiso 1 1 calc R U
H8A2 H 0.2684 -0.1569 0.0396 0.188 Uiso 1 1 calc R U
H8A3 H 0.3711 -0.1348 0.1268 0.188 Uiso 1 1 calc R U
C8B C -0.0943(6) 0.5094(4) 0.1543(7) 0.099(3) Uani 1 1 d . .
H8B1 H -0.1260 0.4779 0.1073 0.149 Uiso 1 1 calc R U
H8B2 H -0.1431 0.5427 0.1415 0.149 Uiso 1 1 calc R U
H8B3 H -0.0799 0.4947 0.2204 0.149 Uiso 1 1 calc R U
C11 C 0.6218(5) 0.1905(3) 0.1636(5) 0.0465(14) Uani 1 1 d . .
C12 C 0.7151(5) 0.1571(3) 0.2376(6) 0.077(2) Uani 1 1 d . .
H12A H 0.7305 0.1218 0.2069 0.115 Uiso 1 1 calc R U
H12B H 0.6969 0.1457 0.2938 0.115 Uiso 1 1 calc R U
H12C H 0.7774 0.1827 0.2593 0.115 Uiso 1 1 calc R U
C21 C 0.4437(5) 0.2071(3) -0.1188(4) 0.0484(15) Uani 1 1 d . .
C22 C 0.4113(7) 0.1832(3) -0.2247(5) 0.079(2) Uani 1 1 d . .
H22A H 0.4153 0.1402 -0.2233 0.118 Uiso 1 1 calc R U
H22B H 0.4593 0.1990 -0.2550 0.118 Uiso 1 1 calc R U
H22C H 0.3390 0.1956 -0.2625 0.118 Uiso 1 1 calc R U
C31 C 0.3096(4) 0.2428(2) 0.2259(4) 0.0371(12) Uani 1 1 d . .
C32 C 0.2781(6) 0.2289(3) 0.3135(5) 0.0569(17) Uani 1 1 d . .
H32A H 0.2812 0.1863 0.3244 0.085 Uiso 1 1 calc R U
H32B H 0.2062 0.2429 0.3008 0.085 Uiso 1 1 calc R U
H32C H 0.3268 0.2486 0.3715 0.085 Uiso 1 1 calc R U
C41 C 0.1685(4) 0.2552(3) -0.0506(4) 0.0404(13) Uani 1 1 d . .
C42 C 0.0602(5) 0.2463(3) -0.1288(5) 0.0625(19) Uani 1 1 d . .
H42A H 0.0674 0.2427 -0.1925 0.094 Uiso 1 1 calc R U
H42B H 0.0152 0.2800 -0.1293 0.094 Uiso 1 1 calc R U
H42C H 0.0284 0.2103 -0.1149 0.094 Uiso 1 1 calc R U
C51 C 0.5580(5) 0.3800(3) 0.2125(4) 0.0441(14) Uani 1 1 d . .
C52 C 0.6270(5) 0.4105(3) 0.3058(4) 0.0569(17) Uani 1 1 d . .
H52A H 0.6703 0.3812 0.3516 0.085 Uiso 1 1 calc R U
H52B H 0.5822 0.4309 0.3351 0.085 Uiso 1 1 calc R U
H52C H 0.6729 0.4391 0.2906 0.085 Uiso 1 1 calc R U
C61 C 0.4057(5) 0.4103(3) -0.0566(4) 0.0436(14) Uani 1 1 d . .
C62 C 0.3911(6) 0.4674(3) -0.1180(5) 0.0616(18) Uani 1 1 d . .
H62A H 0.3393 0.4604 -0.1834 0.092 Uiso 1 1 calc R U
H62B H 0.4587 0.4786 -0.1228 0.092 Uiso 1 1 calc R U
H62C H 0.3662 0.4991 -0.0866 0.092 Uiso 1 1 calc R U
N1A N 0.3378(4) 0.10547(19) 0.0627(3) 0.0399(11) Uani 1 1 d . .
N1B N 0.2268(4) 0.40594(19) 0.1116(3) 0.0411(11) Uani 1 1 d . .
N2A N 0.2543(5) -0.0739(2) 0.0843(5) 0.0719(17) Uani 1 1 d . .
N2B N 0.0049(5) 0.5286(3) 0.1446(4) 0.0697(17) Uani 1 1 d . .
O1 O 0.7537(5) 0.3441(3) 0.0041(4) 0.0995(19) Uani 1 1 d . .
O2 O 0.4192(3) 0.28011(15) 0.0633(2) 0.0329(8) Uani 1 1 d . .
O11 O 0.6437(3) 0.2340(2) 0.1208(3) 0.0633(12) Uani 1 1 d . .
O12 O 0.5315(3) 0.17015(18) 0.1536(3) 0.0606(12) Uani 1 1 d . .
O21 O 0.4987(4) 0.2543(2) -0.0983(3) 0.0578(11) Uani 1 1 d . .
O22 O 0.4120(4) 0.1770(2) -0.0622(3) 0.0701(14) Uani 1 1 d . .
O31 O 0.3395(4) 0.20071(17) 0.1862(3) 0.0513(11) Uani 1 1 d . .
O32 O 0.3030(4) 0.29669(18) 0.2002(3) 0.0615(13) Uani 1 1 d . .
O41 O 0.2266(3) 0.20963(17) -0.0267(3) 0.0614(13) Uani 1 1 d . .
O42 O 0.1930(3) 0.30695(17) -0.0165(3) 0.0571(12) Uani 1 1 d . .
O51 O 0.4578(3) 0.38248(18) 0.1929(3) 0.0566(11) Uani 1 1 d . .
O52 O 0.6050(3) 0.3543(2) 0.1639(3) 0.0611(12) Uani 1 1 d . .
O61 O 0.3387(4) 0.40108(19) -0.0174(3) 0.0602(12) Uani 1 1 d . .
O62 O 0.4832(4) 0.3782(2) -0.0520(3) 0.0645(12) Uani 1 1 d . .
Ru1 Ru 0.55392(4) 0.30375(2) 0.03416(3) 0.03981(13) Uani 1 1 d . .
Ru2 Ru 0.33074(3) 0.34072(2) 0.08724(3) 0.03396(12) Uani 1 1 d . .
Ru3 Ru 0.38183(3) 0.19709(2) 0.06263(3) 0.03379(12) Uani 1 1 d . .
Cl1S Cl -0.0276(4) 0.05818(17) 0.1549(3) 0.1746(15) Uani 1 1 d . .
Cl2S Cl 0.0160(3) 0.20267(14) 0.0981(2) 0.1338(10) Uani 1 1 d . .

loop_
_atom_site_aniso_label
_atom_site_aniso_U_11
_atom_site_aniso_U_22
_atom_site_aniso_U_33
_atom_site_aniso_U_23
_atom_site_aniso_U_13
_atom_site_aniso_U_12
C1 0.061(4) 0.066(4) 0.046(4) -0.007(3) 0.022(3) -0.008(4)
C1S 0.120(8) 0.221(13) 0.055(5) -0.027(7) 0.036(6) -0.105(9)
C2A 0.049(4) 0.039(3) 0.053(4) -0.005(3) 0.023(3) 0.002(3)
C2B 0.048(4) 0.038(3) 0.048(4) -0.008(3) 0.013(3) 0.001(3)
C2S 0.156(11) 0.188(13) 0.228(15) -0.118(12) 0.146(12) -0.060(10)
C3A 0.062(4) 0.042(3) 0.057(4) -0.002(3) 0.027(3) -0.004(3)
C3B 0.069(5) 0.033(3) 0.059(4) -0.006(3) 0.011(3) 0.004(3)
C4A 0.072(5) 0.039(3) 0.047(4) 0.000(3) 0.017(3) 0.000(3)
C4B 0.063(4) 0.045(3) 0.037(3) -0.004(3) 0.009(3) 0.015(3)
C5A 0.075(5) 0.036(4) 0.109(6) -0.007(4) 0.042(5) 0.011(3)
C5B 0.049(4) 0.047(4) 0.066(4) 0.002(3) 0.027(3) 0.012(3)
C6A 0.062(4) 0.045(4) 0.081(5) -0.010(3) 0.038(4) -0.003(3)
C6B 0.058(4) 0.032(3) 0.058(4) -0.003(3) 0.022(3) 0.000(3)
C7A 0.119(7) 0.054(4) 0.082(6) 0.012(4) 0.038(5) -0.024(4)
C7B 0.114(7) 0.057(5) 0.104(7) -0.017(4) 0.025(6) 0.039(5)
C8A 0.144(9) 0.037(4) 0.198(11) -0.006(6) 0.066(8) 0.007(5)
C8B 0.081(6) 0.103(7) 0.124(8) -0.003(6) 0.048(6) 0.040(5)
C11 0.036(3) 0.054(4) 0.050(4) 0.007(3) 0.017(3) 0.008(3)
C12 0.041(4) 0.091(6) 0.092(6) 0.039(5) 0.016(4) 0.014(4)
C21 0.055(4) 0.051(4) 0.041(4) -0.004(3) 0.020(3) 0.010(3)
C22 0.119(7) 0.070(5) 0.052(4) -0.014(4) 0.037(5) -0.010(5)
C31 0.034(3) 0.041(3) 0.032(3) -0.002(2) 0.007(2) -0.003(2)
C32 0.074(5) 0.056(4) 0.052(4) -0.003(3) 0.036(4) -0.002(3)
C41 0.036(3) 0.041(3) 0.038(3) 0.000(3) 0.006(3) 0.003(3)
C42 0.045(4) 0.053(4) 0.065(4) -0.004(3) -0.009(3) 0.003(3)
C51 0.053(4) 0.038(3) 0.035(3) 0.001(3) 0.009(3) -0.010(3)
C52 0.063(4) 0.059(4) 0.038(3) -0.005(3) 0.004(3) -0.010(3)
C61 0.049(4) 0.042(3) 0.035(3) -0.005(3) 0.011(3) -0.001(3)
C62 0.077(5) 0.051(4) 0.059(4) 0.018(3) 0.027(4) 0.001(3)
N1A 0.045(3) 0.036(3) 0.037(3) -0.003(2) 0.013(2) 0.008(2)
N1B 0.047(3) 0.033(2) 0.042(3) -0.002(2) 0.015(2) 0.004(2)
N2A 0.090(5) 0.036(3) 0.083(4) 0.007(3) 0.023(4) -0.004(3)
N2B 0.068(4) 0.056(4) 0.082(4) -0.014(3) 0.023(3) 0.025(3)
O1 0.082(4) 0.142(6) 0.093(4) -0.016(4) 0.053(3) -0.031(4)
O2 0.0313(19) 0.0369(19) 0.0282(19) 0.0004(15) 0.0080(15) 0.0015(16)
O11 0.040(2) 0.076(3) 0.071(3) 0.028(3) 0.017(2) 0.010(2)
O12 0.042(3) 0.050(3) 0.078(3) 0.020(2) 0.008(2) 0.003(2)
O21 0.075(3) 0.065(3) 0.043(2) -0.008(2) 0.032(2) -0.013(2)
O22 0.117(4) 0.051(3) 0.063(3) -0.014(2) 0.058(3) -0.018(3)
O31 0.081(3) 0.038(2) 0.045(2) -0.0002(18) 0.035(2) 0.003(2)
O32 0.096(4) 0.042(2) 0.066(3) 0.016(2) 0.053(3) 0.020(2)
O41 0.048(3) 0.038(2) 0.068(3) -0.001(2) -0.016(2) 0.004(2)
O42 0.039(2) 0.042(2) 0.073(3) -0.021(2) -0.001(2) 0.0042(19)
O51 0.051(3) 0.053(3) 0.054(3) -0.021(2) 0.004(2) 0.002(2)
O52 0.055(3) 0.081(3) 0.051(3) -0.025(2) 0.023(2) -0.023(2)
O61 0.070(3) 0.056(3) 0.064(3) 0.024(2) 0.035(3) 0.018(2)
O62 0.069(3) 0.060(3) 0.077(3) 0.029(2) 0.041(3) 0.015(2)
Ru1 0.0409(3) 0.0445(3) 0.0351(3) 0.0020(2) 0.0149(2) -0.0001(2)
Ru2 0.0380(3) 0.0301(2) 0.0320(2) -0.00048(18) 0.01046(19) 0.00182(19)
Ru3 0.0349(2) 0.0325(2) 0.0321(2) -0.00067(18) 0.00969(19) 0.00373(19)
Cl1S 0.237(4) 0.151(3) 0.175(3) -0.025(3) 0.122(3) -0.051(3)
Cl2S 0.145(3) 0.136(2) 0.126(2) -0.0035(19) 0.056(2) -0.015(2)

loop_
_atom_type_symbol
_atom_type_description
_atom_type_scat_dispersion_real
_atom_type_scat_dispersion_imag
_atom_type_scat_source
C C 0.0033 0.0016 'International Tables Vol C Tables 4.2.6.8 and 6.1.1.4'
H H 0.0000 0.0000 'International Tables Vol C Tables 4.2.6.8 and 6.1.1.4'
N N 0.0061 0.0033 'International Tables Vol C Tables 4.2.6.8 and 6.1.1.4'
O O 0.0106 0.0060 'International Tables Vol C Tables 4.2.6.8 and 6.1.1.4'
Ru Ru -1.2594 0.8363 'International Tables Vol C Tables 4.2.6.8 and 6.1.1.4'
Cl Cl 0.1484 0.1585 'International Tables Vol C Tables 4.2.6.8 and 6.1.1.4'

loop_
_geom_angle_atom_site_label_1
_geom_angle_atom_site_label_2
_geom_angle_atom_site_label_3
_geom_angle
O1 C1 Ru1 175.0(6)
Cl1S C1S C2S 99.1(8)
Cl1S C1S H1S1 112.0
C2S C1S H1S1 112.0
Cl1S C1S H1S2 112.0
C2S C1S H1S2 112.0
H1S1 C1S H1S2 109.6
N1A C2A C3A 125.4(6)
N1A C2A H2A 117.3
C3A C2A H2A 117.3
N1B C2B C3B 124.1(6)
N1B C2B H2B 118.0
C3B C2B H2B 118.0
C1S C2S Cl2S 109.9(6)
C1S C2S H2S1 109.7
Cl2S C2S H2S1 109.7
C1S C2S H2S2 109.7
Cl2S C2S H2S2 109.7
H2S1 C2S H2S2 108.2
C2A C3A C4A 120.4(6)
C2A C3A H3A 119.8
C4A C3A H3A 119.8
C2B C3B C4B 120.6(6)
C2B C3B H3B 119.7
C4B C3B H3B 119.7
N2A C4A C5A 123.7(6)
N2A C4A C3A 122.1(6)
C5A C4A C3A 114.2(6)
N2B C4B C5B 122.0(6)
N2B C4B C3B 122.9(6)
C5B C4B C3B 115.1(5)
C6A C5A C4A 120.7(6)
C6A C5A H5A 119.6
C4A C5A H5A 119.6
C6B C5B C4B 119.7(6)
C6B C5B H5B 120.2
C4B C5B H5B 120.2
N1A C6A C5A 124.6(6)
N1A C6A H6A 117.7
C5A C6A H6A 117.7
N1B C6B C5B 124.9(5)
N1B C6B H6B 117.5
C5B C6B H6B 117.5
N2A C7A H7A1 109.5
N2A C7A H7A2 109.5
H7A1 C7A H7A2 109.5
N2A C7A H7A3 109.5
H7A1 C7A H7A3 109.5
H7A2 C7A H7A3 109.5
N2B C7B H7B1 109.5
N2B C7B H7B2 109.5
H7B1 C7B H7B2 109.5
N2B C7B H7B3 109.5
H7B1 C7B H7B3 109.5
H7B2 C7B H7B3 109.5
N2A C8A H8A1 109.5
N2A C8A H8A2 109.5
H8A1 C8A H8A2 109.5
N2A C8A H8A3 109.5
H8A1 C8A H8A3 109.5
H8A2 C8A H8A3 109.5
N2B C8B H8B1 109.5
N2B C8B H8B2 109.5
H8B1 C8B H8B2 109.5
N2B C8B H8B3 109.5
H8B1 C8B H8B3 109.5
H8B2 C8B H8B3 109.5
O11 C11 O12 128.2(6)
O11 C11 C12 117.1(6)
O12 C11 C12 114.7(6)
C11 C12 H12A 109.5
C11 C12 H12B 109.5
H12A C12 H12B 109.5
C11 C12 H12C 109.5
H12A C12 H12C 109.5
H12B C12 H12C 109.5
O22 C21 O21 127.2(6)
O22 C21 C22 115.5(6)
O21 C21 C22 117.3(6)
C21 C22 H22A 109.5
C21 C22 H22B 109.5
H22A C22 H22B 109.5
C21 C22 H22C 109.5
H22A C22 H22C 109.5
H22B C22 H22C 109.5
O31 C31 O32 126.2(5)
O31 C31 C32 117.9(5)
O32 C31 C32 116.0(5)
C31 C32 H32A 109.5
C31 C32 H32B 109.5
H32A C32 H32B 109.5
C31 C32 H32C 109.5
H32A C32 H32C 109.5
H32B C32 H32C 109.5
O41 C41 O42 126.4(5)
O41 C41 C42 115.9(5)
O42 C41 C42 117.8(5)
C41 C42 H42A 109.5
C41 C42 H42B 109.5
H42A C42 H42B 109.5
C41 C42 H42C 109.5
H42A C42 H42C 109.5
H42B C42 H42C 109.5
O52 C51 O51 127.1(5)
O52 C51 C52 116.7(6)
O51 C51 C52 116.2(6)
C51 C52 H52A 109.5
C51 C52 H52B 109.5
H52A C52 H52B 109.5
C51 C52 H52C 109.5
H52A C52 H52C 109.5
H52B C52 H52C 109.5
O61 C61 O62 127.3(6)
O61 C61 C62 116.4(6)
O62 C61 C62 116.3(6)
C61 C62 H62A 109.5
C61 C62 H62B 109.5
H62A C62 H62B 109.5
C61 C62 H62C 109.5
H62A C62 H62C 109.5
H62B C62 H62C 109.5
C2A N1A C6A 114.6(5)
C2A N1A Ru3 121.5(4)
C6A N1A Ru3 123.9(4)
C2B N1B C6B 115.6(5)
C2B N1B Ru2 124.6(4)
C6B N1B Ru2 119.8(4)
C4A N2A C8A 121.2(7)
C4A N2A C7A 121.7(6)
C8A N2A C7A 117.0(6)
C4B N2B C8B 122.0(6)
C4B N2B C7B 121.6(7)
C8B N2B C7B 116.3(6)
Ru2 O2 Ru3 120.59(17)
Ru2 O2 Ru1 119.94(17)
Ru3 O2 Ru1 119.45(16)
C11 O11 Ru1 134.1(4)
C11 O12 Ru3 130.3(4)
C21 O21 Ru1 129.7(4)
C21 O22 Ru3 133.4(4)
C31 O31 Ru3 131.7(4)
C31 O32 Ru2 133.1(4)
C41 O41 Ru3 132.7(4)
C41 O42 Ru2 131.6(4)
C51 O51 Ru2 132.2(4)
C51 O52 Ru1 133.9(4)
C61 O61 Ru2 133.1(4)
C61 O62 Ru1 133.0(4)
C1 Ru1 O2 177.6(2)
C1 Ru1 O52 88.7(2)
O2 Ru1 O52 88.98(15)
C1 Ru1 O11 87.1(2)
O2 Ru1 O11 92.39(15)
O52 Ru1 O11 86.15(19)
C1 Ru1 O62 85.6(2)
O2 Ru1 O62 94.85(15)
O52 Ru1 O62 92.11(19)
O11 Ru1 O62 172.52(17)
C1 Ru1 O21 92.0(2)
O2 Ru1 O21 90.33(15)
O52 Ru1 O21 178.41(19)
O11 Ru1 O21 95.31(18)
O62 Ru1 O21 86.53(18)
O2 Ru2 O32 96.06(15)
O2 Ru2 O51 93.24(15)
O32 Ru2 O51 87.87(19)
O2 Ru2 O42 93.33(15)
O32 Ru2 O42 92.00(19)
O51 Ru2 O42 173.40(16)
O2 Ru2 O61 97.60(16)
O32 Ru2 O61 166.29(16)
O51 Ru2 O61 90.14(18)
O42 Ru2 O61 88.42(19)
O2 Ru2 N1B 177.72(16)
O32 Ru2 N1B 83.15(17)
O51 Ru2 N1B 88.86(17)
O42 Ru2 N1B 84.57(16)
O61 Ru2 N1B 83.25(17)
O2 Ru3 O41 94.27(15)
O2 Ru3 O22 94.77(16)
O41 Ru3 O22 87.1(2)
O2 Ru3 O12 95.05(15)
O41 Ru3 O12 170.66(16)
O22 Ru3 O12 92.6(2)
O2 Ru3 O31 96.31(14)
O41 Ru3 O31 90.58(19)
O22 Ru3 O31 168.82(16)
O12 Ru3 O31 87.92(18)
O2 Ru3 N1A 178.90(16)
O41 Ru3 N1A 85.05(16)
O22 Ru3 N1A 86.07(17)
O12 Ru3 N1A 85.61(17)
O31 Ru3 N1A 82.84(16)

loop_
_geom_bond_atom_site_label_1
_geom_bond_atom_site_label_2
_geom_bond_distance
C1 O1 1.147(8)
C1 Ru1 1.840(7)
C1S Cl1S 1.646(9)
C1S C2S 1.672(16)
C1S H1S1 0.9700
C1S H1S2 0.9700
C2A N1A 1.331(7)
C2A C3A 1.357(8)
C2A H2A 0.9300
C2B N1B 1.336(7)
C2B C3B 1.363(8)
C2B H2B 0.9300
C2S Cl2S 1.899(14)
C2S H2S1 0.9700
C2S H2S2 0.9700
C3A C4A 1.407(8)
C3A H3A 0.9300
C3B C4B 1.408(9)
C3B H3B 0.9300
C4A N2A 1.345(8)
C4A C5A 1.401(9)
C4B N2B 1.344(7)
C4B C5B 1.408(8)
C5A C6A 1.364(9)
C5A H5A 0.9300
C5B C6B 1.363(8)
C5B H5B 0.9300
C6A N1A 1.339(7)
C6A H6A 0.9300
C6B N1B 1.343(7)
C6B H6B 0.9300
C7A N2A 1.460(9)
C7A H7A1 0.9600
C7A H7A2 0.9600
C7A H7A3 0.9600
C7B N2B 1.450(9)
C7B H7B1 0.9600
C7B H7B2 0.9600
C7B H7B3 0.9600
C8A N2A 1.449(10)
C8A H8A1 0.9600
C8A H8A2 0.9600
C8A H8A3 0.9600
C8B N2B 1.442(9)
C8B H8B1 0.9600
C8B H8B2 0.9600
C8B H8B3 0.9600
C11 O11 1.237(7)
C11 O12 1.244(7)
C11 C12 1.512(8)
C12 H12A 0.9600
C12 H12B 0.9600
C12 H12C 0.9600
C21 O22 1.242(7)
C21 O21 1.254(7)
C21 C22 1.525(8)
C22 H22A 0.9600
C22 H22B 0.9600
C22 H22C 0.9600
C31 O31 1.236(6)
C31 O32 1.249(6)
C31 C32 1.498(8)
C32 H32A 0.9600
C32 H32B 0.9600
C32 H32C 0.9600
C41 O41 1.248(6)
C41 O42 1.248(6)
C41 C42 1.490(8)
C42 H42A 0.9600
C42 H42B 0.9600
C42 H42C 0.9600
C51 O52 1.235(7)
C51 O51 1.262(7)
C51 C52 1.491(8)
C52 H52A 0.9600
C52 H52B 0.9600
C52 H52C 0.9600
C61 O61 1.234(7)
C61 O62 1.236(7)
C61 C62 1.520(8)
C62 H62A 0.9600
C62 H62B 0.9600
C62 H62C 0.9600
N1A Ru3 2.122(4)
N1B Ru2 2.120(4)
O2 Ru2 1.903(3)
O2 Ru3 1.913(3)
O2 Ru1 2.053(3)
O11 Ru1 2.080(4)
O12 Ru3 2.043(4)
O21 Ru1 2.095(4)
O22 Ru3 2.029(4)
O31 Ru3 2.055(4)
O32 Ru2 2.045(4)
O41 Ru3 2.024(4)
O42 Ru2 2.049(4)
O51 Ru2 2.049(4)
O52 Ru1 2.077(4)
O61 Ru2 2.051(4)
O62 Ru1 2.083(4)

loop_
_geom_hbond_atom_site_label_D
_geom_hbond_atom_site_label_H
_geom_hbond_atom_site_label_A
_geom_hbond_distance_DH
_geom_hbond_distance_HA
_geom_hbond_distance_DA
_geom_hbond_angle_DHA
_geom_hbond_site_symmetry_A
C2S H2S1 O21 0.97 2.38 3.270(11) 152.7 4_566
C52 H52A O41 0.96 2.60 3.528(7) 161.4 4_666
C52 H52B Cl1S 0.96 2.94 3.663(7) 132.9 2
C7B H7B1 O31 0.96 2.66 3.383(9) 132.8 2
C3A H3A Cl1S 0.93 2.94 3.797(8) 154.2 .
C7A H7A3 Cl1S 0.96 2.95 3.716(9) 137.8 3

loop_
_geom_torsion_atom_site_label_1
_geom_torsion_atom_site_label_2
_geom_torsion_atom_site_label_3
_geom_torsion_atom_site_label_4
_geom_torsion
Cl1S C1S C2S Cl2S -82.2(7)
N1A C2A C3A C4A 0.1(10)
N1B C2B C3B C4B 0.5(10)
C2A C3A C4A N2A 178.2(6)
C2A C3A C4A C5A -1.9(9)
C2B C3B C4B N2B -178.9(6)
C2B C3B C4B C5B 1.0(9)
N2A C4A C5A C6A -177.9(7)
C3A C4A C5A C6A 2.2(10)
N2B C4B C5B C6B 178.2(6)
C3B C4B C5B C6B -1.7(9)
C4A C5A C6A N1A -0.7(12)
C4B C5B C6B N1B 1.2(10)
C3A C2A N1A C6A 1.5(9)
C3A C2A N1A Ru3 -176.2(5)
C5A C6A N1A C2A -1.2(10)
C5A C6A N1A Ru3 176.4(6)
C3B C2B N1B C6B -1.1(9)
C3B C2B N1B Ru2 176.8(5)
C5B C6B N1B C2B 0.3(9)
C5B C6B N1B Ru2 -177.7(5)
C5A C4A N2A C8A -5.7(11)
C3A C4A N2A C8A 174.3(7)
C5A C4A N2A C7A 173.1(7)
C3A C4A N2A C7A -6.9(10)
C5B C4B N2B C8B 1.9(10)
C3B C4B N2B C8B -178.1(7)
C5B C4B N2B C7B 178.1(6)
C3B C4B N2B C7B -2.0(10)
O12 C11 O11 Ru1 12.8(11)
C12 C11 O11 Ru1 -167.2(5)
O11 C11 O12 Ru3 1.4(10)
C12 C11 O12 Ru3 -178.6(5)
O22 C21 O21 Ru1 -2.9(10)
C22 C21 O21 Ru1 177.1(5)
O21 C21 O22 Ru3 25.1(11)
C22 C21 O22 Ru3 -154.9(5)
O32 C31 O31 Ru3 -3.9(9)
C32 C31 O31 Ru3 176.3(4)
O31 C31 O32 Ru2 2.0(9)
C32 C31 O32 Ru2 -178.2(4)
O42 C41 O41 Ru3 -5.8(10)
C42 C41 O41 Ru3 173.1(5)
O41 C41 O42 Ru2 0.4(10)
C42 C41 O42 Ru2 -178.5(4)
O52 C51 O51 Ru2 7.5(10)
C52 C51 O51 Ru2 -171.2(4)
O51 C51 O52 Ru1 -0.8(10)
C52 C51 O52 Ru1 177.9(4)
O62 C61 O61 Ru2 11.2(10)
C62 C61 O61 Ru2 -169.2(4)
O61 C61 O62 Ru1 -10.4(10)
C62 C61 O62 Ru1 170.0(4)
